data_4508168
loop_
_publ_author_name
'Perlovich, German L.'
'Ryzhakov, Alex M.'
'Tkachev, Valery V.'
'Hansen, Lars Kr.'
'Raevsky, Oleg A.'

_publ_section_title
;
 Sulfonamide Molecular Crystals: Structure, Sublimation Thermodynamic
 Characteristics, Molecular Packing, Hydrogen Bonds Networks
;
_journal_issue 9
_journal_name_full 'Crystal Growth &amp; Design'
_journal_page_first 4002
_journal_paper_doi 10.1021/cg400666v
_journal_volume 13
_journal_year 2013
_chemical_formula_moiety 'C11 H12 N4 O3 S'
_chemical_formula_sum 'C11 H12 N4 O3 S'
_chemical_formula_weight 280.31
_chemical_name_systematic
; 
 ? 
;
_space_group_IT_number 61
_symmetry_cell_setting orthorhombic
_symmetry_space_group_name_Hall '-P 2ac 2ab'
_symmetry_space_group_name_H-M 'P b c a'
_atom_sites_solution_hydrogens geom
_atom_sites_solution_primary direct
_atom_sites_solution_secondary difmap
_audit_creation_method SHELXL-97
_cell_angle_alpha 90.00
_cell_angle_beta 90.00
_cell_angle_gamma 90.00
_cell_formula_units_Z 8
_cell_length_a 10.9120(10)
_cell_length_b 9.586(3)
_cell_length_c 24.842(3)
_cell_measurement_reflns_used 30
_cell_measurement_temperature 293(2)
_cell_measurement_theta_max 15
_cell_measurement_theta_min 5
_cell_volume 2598.5(9)
_computing_structure_refinement SHELXTL
_computing_structure_solution SHELXTL
_diffrn_ambient_temperature 293(2)
_diffrn_measured_fraction_theta_full 0.903
_diffrn_measured_fraction_theta_max 0.903
_diffrn_radiation_monochromator graphite
_diffrn_radiation_source 'fine-focus sealed tube'
_diffrn_radiation_type MoK\a
_diffrn_radiation_wavelength 0.71073
_diffrn_reflns_av_R_equivalents 0.0266
_diffrn_reflns_av_sigmaI/netI 0.0426
_diffrn_reflns_limit_h_max 1
_diffrn_reflns_limit_h_min -12
_diffrn_reflns_limit_k_max 9
_diffrn_reflns_limit_k_min -1
_diffrn_reflns_limit_l_max 1
_diffrn_reflns_limit_l_min -29
_diffrn_reflns_number 2708
_diffrn_reflns_theta_full 25.00
_diffrn_reflns_theta_max 25.00
_diffrn_reflns_theta_min 2.48
_diffrn_standards_decay_% none
_exptl_absorpt_coefficient_mu 0.259
_exptl_absorpt_correction_type none
_exptl_crystal_density_diffrn 1.433
_exptl_crystal_density_meas ?
_exptl_crystal_density_method 'not measured'
_exptl_crystal_description prism
_exptl_crystal_F_000 1168
_exptl_crystal_size_max .4
_exptl_crystal_size_mid .36
_exptl_crystal_size_min .29
_refine_diff_density_max 0.220
_refine_diff_density_min -0.291
_refine_diff_density_rms 0.051
_refine_ls_extinction_coef 0.0029(7)
_refine_ls_extinction_expression Fc^*^=kFc[1+0.001xFc^2^\l^3^/sin(2\q)]^-1/4^
_refine_ls_extinction_method SHELXTL
_refine_ls_goodness_of_fit_ref 1.027
_refine_ls_hydrogen_treatment mixed
_refine_ls_matrix_type full
_refine_ls_number_parameters 194
_refine_ls_number_reflns 2066
_refine_ls_number_restraints 0
_refine_ls_restrained_S_all 1.027
_refine_ls_R_factor_all 0.0654
_refine_ls_R_factor_gt 0.0378
_refine_ls_shift/su_max 0.001
_refine_ls_shift/su_mean 0.000
_refine_ls_structure_factor_coef Fsqd
_refine_ls_weighting_details 'calc w=1/[\s^2^(Fo^2^)+(0.0566P)^2^+0.0516P] where P=(Fo^2^+2Fc^2^)/3'
_refine_ls_weighting_scheme calc
_refine_ls_wR_factor_gt 0.0920
_refine_ls_wR_factor_ref 0.1114
_reflns_number_gt 1372
_reflns_number_total 2066
_reflns_threshold_expression >2sigma(I)
_cod_data_source_file cg400666v_si_005.cif
_cod_data_source_block 283
_cod_depositor_comments
;
The following automatic conversions were performed:

'_exptl_crystal_density_meas' value 'none' was changed to '?' - the
value is perceived as not measured.

Automatic conversion script
Id: cif_fix_values 3008 2015-01-20 13:52:24Z robertas 
;
_cod_database_code 4508168

loop_
_symmetry_equiv_pos_as_xyz
'x, y, z'
'-x+1/2, -y, z+1/2'
'-x, y+1/2, -z+1/2'
'x+1/2, -y+1/2, -z'
'-x, -y, -z'
'x-1/2, y, -z-1/2'
'x, -y-1/2, z-1/2'
'-x-1/2, y-1/2, z'

loop_
_atom_site_label
_atom_site_type_symbol
_atom_site_fract_x
_atom_site_fract_y
_atom_site_fract_z
_atom_site_U_iso_or_equiv
_atom_site_adp_type
_atom_site_occupancy
_atom_site_symmetry_multiplicity
_atom_site_calc_flag
_atom_site_refinement_flags
S S 0.54240(6) 0.20825(7) 0.62430(2) 0.0413(3) Uani 1 1 d .
O1 O 0.5994(2) 0.07661(18) 0.61370(7) 0.0531(6) Uani 1 1 d .
O2 O 0.41072(17) 0.2154(2) 0.62343(7) 0.0516(6) Uani 1 1 d .
O3 O 0.73734(18) 0.46274(18) 0.51258(7) 0.0500(5) Uani 1 1 d .
N1 N 0.5944(2) 0.3105(2) 0.57618(9) 0.0428(6) Uani 1 1 d .
H1 H 0.656(3) 0.285(3) 0.5635(10) 0.047(9) Uiso 1 1 d .
N2 N 0.7119(3) 0.4156(3) 0.83564(10) 0.0556(7) Uani 1 1 d .
H21 H 0.783(3) 0.380(3) 0.8531(14) 0.083(11) Uiso 1 1 d .
H22 H 0.678(3) 0.497(4) 0.8476(15) 0.084(12) Uiso 1 1 d .
C1 C 0.5938(2) 0.2732(3) 0.68607(10) 0.0397(7) Uani 1 1 d .
C2 C 0.6959(3) 0.2130(3) 0.71029(11) 0.0497(7) Uani 1 1 d .
H2 H 0.7379 0.1416 0.6929 0.045(8) Uiso 1 1 calc R
C3 C 0.7348(3) 0.2590(3) 0.75988(11) 0.0519(8) Uani 1 1 d .
H3 H 0.8021 0.2172 0.7762 0.051(8) Uiso 1 1 calc R
C4 C 0.6738(2) 0.3686(3) 0.78607(11) 0.0428(7) Uani 1 1 d .
C5 C 0.5707(2) 0.4267(3) 0.76145(11) 0.0476(7) Uani 1 1 d .
H5 H 0.5283 0.4982 0.7786 0.060(9) Uiso 1 1 calc R
C6 C 0.5311(2) 0.3795(3) 0.71235(11) 0.0455(7) Uani 1 1 d .
H6 H 0.4620 0.4189 0.6965 0.057(9) Uiso 1 1 calc R
C7 C 0.5766(2) 0.4547(3) 0.57388(10) 0.0392(7) Uani 1 1 d .
C8 C 0.6576(2) 0.5359(3) 0.54228(10) 0.0404(7) Uani 1 1 d .
N9 N 0.6556(2) 0.6715(3) 0.54287(9) 0.0514(7) Uani 1 1 d .
C10 C 0.5658(3) 0.7310(3) 0.57278(13) 0.0610(9) Uani 1 1 d .
H10 H 0.5616 0.8278 0.5748 0.062(10) Uiso 1 1 calc R
C11 C 0.4823(3) 0.6539(4) 0.59970(14) 0.0636(9) Uani 1 1 d .
H11 H 0.4193 0.6994 0.6178 0.077(11) Uiso 1 1 calc R
N12 N 0.4870(2) 0.5127(3) 0.60130(10) 0.0536(7) Uani 1 1 d .
C13 C 0.8167(3) 0.5387(4) 0.47732(13) 0.0653(9) Uani 1 1 d .
H131 H 0.8746 0.5911 0.4982 0.095(13) Uiso 1 1 calc R
H132 H 0.7689 0.6013 0.4556 0.094(13) Uiso 1 1 calc R
H133 H 0.8597 0.4746 0.4544 0.074(10) Uiso 1 1 calc R

loop_
_atom_site_aniso_label
_atom_site_aniso_U_11
_atom_site_aniso_U_22
_atom_site_aniso_U_33
_atom_site_aniso_U_23
_atom_site_aniso_U_13
_atom_site_aniso_U_12
S 0.0496(4) 0.0357(5) 0.0387(4) -0.0038(3) 0.0065(3) -0.0083(3)
O1 0.0797(15) 0.0277(12) 0.0520(11) -0.0041(8) 0.0117(10) -0.0034(10)
O2 0.0472(11) 0.0618(14) 0.0458(11) -0.0109(9) 0.0039(9) -0.0182(10)
O3 0.0605(12) 0.0420(11) 0.0476(11) 0.0013(9) 0.0173(10) -0.0003(10)
N1 0.0490(15) 0.0337(17) 0.0456(13) 0.0011(10) 0.0139(12) 0.0030(12)
N2 0.0574(17) 0.0657(19) 0.0436(15) -0.0079(13) -0.0090(13) 0.0060(15)
C1 0.0415(15) 0.0380(17) 0.0394(14) -0.0018(12) 0.0017(12) -0.0026(13)
C2 0.0513(17) 0.0432(18) 0.0546(17) -0.0064(14) 0.0046(14) 0.0076(15)
C3 0.0484(17) 0.0549(19) 0.0523(17) -0.0015(15) -0.0067(14) 0.0068(15)
C4 0.0424(15) 0.0452(18) 0.0407(15) 0.0002(13) 0.0027(13) -0.0059(14)
C5 0.0453(16) 0.0511(19) 0.0464(16) -0.0107(14) -0.0006(13) 0.0072(14)
C6 0.0415(15) 0.0492(19) 0.0458(15) -0.0065(14) -0.0040(13) 0.0048(14)
C7 0.0433(15) 0.0350(19) 0.0395(14) -0.0013(12) 0.0010(12) 0.0033(13)
C8 0.0454(16) 0.036(2) 0.0398(14) -0.0020(12) -0.0021(13) 0.0026(13)
N9 0.0613(16) 0.0343(17) 0.0586(15) 0.0020(11) 0.0031(13) 0.0016(12)
C10 0.073(2) 0.034(2) 0.076(2) -0.0018(16) -0.0003(18) 0.0121(17)
C11 0.065(2) 0.050(2) 0.076(2) 0.0002(18) 0.0175(19) 0.0188(17)
N12 0.0540(15) 0.0409(18) 0.0659(16) 0.0006(12) 0.0131(13) 0.0096(12)
C13 0.080(2) 0.065(2) 0.0507(17) 0.0003(19) 0.0239(19) -0.010(2)

loop_
_atom_type_symbol
_atom_type_description
_atom_type_scat_dispersion_real
_atom_type_scat_dispersion_imag
_atom_type_scat_source
C C 0.0033 0.0016 'International Tables Vol C Tables 4.2.6.8 and 6.1.1.4'
H H 0.0000 0.0000 'International Tables Vol C Tables 4.2.6.8 and 6.1.1.4'
N N 0.0061 0.0033 'International Tables Vol C Tables 4.2.6.8 and 6.1.1.4'
O O 0.0106 0.0060 'International Tables Vol C Tables 4.2.6.8 and 6.1.1.4'
S S 0.1246 0.1234 'International Tables Vol C Tables 4.2.6.8 and 6.1.1.4'

loop_
_geom_angle_atom_site_label_1
_geom_angle_atom_site_label_2
_geom_angle_atom_site_label_3
_geom_angle
O1 S O2 118.22(12)
O1 S N1 103.99(12)
O2 S N1 107.75(13)
O1 S C1 109.63(13)
O2 S C1 108.45(11)
N1 S C1 108.36(12)
C8 O3 C13 117.6(2)
C7 N1 S 124.8(2)
C6 C1 C2 119.7(2)
C6 C1 S 121.0(2)
C2 C1 S 119.3(2)
C3 C2 C1 120.1(3)
C2 C3 C4 120.6(3)
N2 C4 C5 120.3(3)
N2 C4 C3 121.1(3)
C5 C4 C3 118.5(2)
C6 C5 C4 120.8(3)
C5 C6 C1 120.3(3)
N12 C7 N1 120.0(3)
N12 C7 C8 121.3(3)
N1 C7 C8 118.7(2)
N9 C8 O3 122.7(2)
N9 C8 C7 122.2(3)
O3 C8 C7 115.0(2)
C8 N9 C10 116.0(3)
C11 C10 N9 121.9(3)
C10 C11 N12 122.4(3)
C7 N12 C11 115.8(3)

loop_
_geom_bond_atom_site_label_1
_geom_bond_atom_site_label_2
_geom_bond_distance
S O1 1.431(2)
S O2 1.439(2)
S N1 1.647(2)
S C1 1.748(3)
O3 C8 1.339(3)
O3 C13 1.431(3)
N1 C7 1.397(4)
N2 C4 1.376(4)
C1 C6 1.391(4)
C1 C2 1.391(4)
C2 C3 1.376(4)
C3 C4 1.403(4)
C4 C5 1.396(4)
C5 C6 1.371(4)
C7 N12 1.315(3)
C7 C8 1.415(4)
C8 N9 1.300(4)
N9 C10 1.356(4)
C10 C11 1.350(4)
C11 N12 1.355(4)

loop_
_geom_torsion_atom_site_label_1
_geom_torsion_atom_site_label_2
_geom_torsion_atom_site_label_3
_geom_torsion_atom_site_label_4
_geom_torsion
O1 S N1 C7 -171.1(2)
O2 S N1 C7 62.6(3)
C1 S N1 C7 -54.6(3)
O1 S C1 C6 -163.4(2)
O2 S C1 C6 -33.0(3)
N1 S C1 C6 83.7(2)
O1 S C1 C2 13.8(3)
O2 S C1 C2 144.2(2)
N1 S C1 C2 -99.1(2)
C6 C1 C2 C3 -0.3(4)
S C1 C2 C3 -177.5(2)
C1 C2 C3 C4 -1.3(4)
C2 C3 C4 N2 -179.9(3)
C2 C3 C4 C5 2.0(4)
N2 C4 C5 C6 -179.3(3)
C3 C4 C5 C6 -1.1(4)
C4 C5 C6 C1 -0.4(4)
C2 C1 C6 C5 1.1(4)
S C1 C6 C5 178.2(2)
S N1 C7 N12 -20.5(4)
S N1 C7 C8 158.7(2)
C13 O3 C8 N9 -4.8(4)
C13 O3 C8 C7 176.3(3)
N12 C7 C8 N9 7.0(4)
N1 C7 C8 N9 -172.1(3)
N12 C7 C8 O3 -174.1(2)
N1 C7 C8 O3 6.8(3)
O3 C8 N9 C10 176.8(2)
C7 C8 N9 C10 -4.3(4)
C8 N9 C10 C11 -1.0(4)
N9 C10 C11 N12 4.1(5)
N1 C7 N12 C11 175.4(3)
C8 C7 N12 C11 -3.7(4)
C10 C11 N12 C7 -1.5(5)
